data_4121163
loop_
_publ_author_name
'Michael S. Eberhart'
'Jack R. Norton'
'Ashley Zuzek'
'Wesley Sattler'
'Serge Ruccolo'

_publ_section_title
;
 Electron Transfer from Hexameric Copper Hydrides
;
_journal_name_full 'Journal of the American Chemical Society'
_journal_page_first 17262
_journal_page_last 17265
_journal_paper_doi 10.1021/ja408925m
_journal_volume 135
_journal_year 2013
_chemical_formula_sum 'C90 H75 Cu3 P6'
_chemical_formula_weight 1532.94
_chemical_name_systematic
; 
 ? 
;
_space_group_IT_number 14
_symmetry_cell_setting monoclinic
_symmetry_space_group_name_Hall '-P 2yn'
_symmetry_space_group_name_H-M 'P 1 21/n 1'
_atom_sites_solution_hydrogens geom
_atom_sites_solution_primary direct
_atom_sites_solution_secondary difmap
_audit_creation_method SHELXL-97
_cell_angle_alpha 90.00
_cell_angle_beta 112.054(9)
_cell_angle_gamma 90.00
_cell_formula_units_Z 4
_cell_length_a 21.758(13)
_cell_length_b 15.190(9)
_cell_length_c 26.251(16)
_cell_measurement_reflns_used 9342
_cell_measurement_temperature 130(2)
_cell_measurement_theta_max 29.83
_cell_measurement_theta_min 2.30
_cell_volume 8041(8)
_computing_cell_refinement 'Bruker SAINT'
_computing_data_collection 'Bruker APEX2'
_computing_data_reduction 'Bruker SAINT'
_computing_molecular_graphics 'Bruker SHELXTL'
_computing_publication_material 'Bruker SHELXTL'
_computing_structure_refinement 'SHELXL-97 (Sheldrick, 2008)'
_computing_structure_solution 'SHELXS-97 (Sheldrick, 2008)'
_diffrn_ambient_temperature 130(2)
_diffrn_measured_fraction_theta_full 0.988
_diffrn_measured_fraction_theta_max 0.988
_diffrn_measurement_device_type 'Bruker APEX-II CCD'
_diffrn_measurement_method '\f and \w scans'
_diffrn_radiation_monochromator graphite
_diffrn_radiation_source 'fine-focus sealed tube'
_diffrn_radiation_type MoK\a
_diffrn_radiation_wavelength 0.71073
_diffrn_reflns_av_R_equivalents 0.0784
_diffrn_reflns_av_sigmaI/netI 0.0707
_diffrn_reflns_limit_h_max 31
_diffrn_reflns_limit_h_min -31
_diffrn_reflns_limit_k_max 21
_diffrn_reflns_limit_k_min -21
_diffrn_reflns_limit_l_max 37
_diffrn_reflns_limit_l_min -37
_diffrn_reflns_number 128437
_diffrn_reflns_theta_full 30.82
_diffrn_reflns_theta_max 30.82
_diffrn_reflns_theta_min 1.53
_exptl_absorpt_coefficient_mu 0.949
_exptl_absorpt_correction_T_max 0.8553
_exptl_absorpt_correction_T_min 0.6233
_exptl_absorpt_correction_type empirical
_exptl_absorpt_process_details sadabs
_exptl_crystal_colour orange
_exptl_crystal_density_diffrn 1.266
_exptl_crystal_description block
_exptl_crystal_F_000 3168
_exptl_crystal_size_max 0.55
_exptl_crystal_size_mid 0.27
_exptl_crystal_size_min 0.17
_platon_squeeze_details
;
The unit cell contains 4 toluene molecules which have been treated as a diffuse
contribution to the overall scattering without atom position by SQUEEZE/PLATON 
;
_refine_diff_density_max 0.831
_refine_diff_density_min -0.377
_refine_diff_density_rms 0.090
_refine_ls_extinction_method none
_refine_ls_goodness_of_fit_ref 1.008
_refine_ls_hydrogen_treatment mixed
_refine_ls_matrix_type full
_refine_ls_number_parameters 904
_refine_ls_number_reflns 24937
_refine_ls_number_restraints 0
_refine_ls_restrained_S_all 1.008
_refine_ls_R_factor_all 0.0867
_refine_ls_R_factor_gt 0.0509
_refine_ls_shift/su_max 0.001
_refine_ls_shift/su_mean 0.000
_refine_ls_structure_factor_coef Fsqd
_refine_ls_weighting_details 'calc w=1/[\s^2^(Fo^2^)+(0.0570P)^2^+0.0000P] where P=(Fo^2^+2Fc^2^)/3'
_refine_ls_weighting_scheme calc
_refine_ls_wR_factor_gt 0.1124
_refine_ls_wR_factor_ref 0.1230
_reflns_number_gt 15874
_reflns_number_total 24937
_reflns_threshold_expression >2sigma(I)
_cod_data_source_file ja408925m_si_002.cif
_cod_data_source_block mic2s10
_cod_database_code 4121163

loop_
_symmetry_equiv_pos_as_xyz
'x, y, z'
'-x+1/2, y+1/2, -z+1/2'
'-x, -y, -z'
'x-1/2, -y-1/2, z-1/2'

loop_
_atom_site_label
_atom_site_type_symbol
_atom_site_fract_x
_atom_site_fract_y
_atom_site_fract_z
_atom_site_U_iso_or_equiv
_atom_site_adp_type
_atom_site_occupancy
_atom_site_symmetry_multiplicity
_atom_site_calc_flag
_atom_site_refinement_flags
Cu1 Cu 0.057359(14) 0.866624(19) 0.212269(12) 0.02144(7) Uani 1 1 d .
Cu2 Cu -0.058282(13) 0.844895(19) 0.214911(11) 0.02056(7) Uani 1 1 d .
Cu3 Cu 0.027309(14) 0.952556(19) 0.283340(11) 0.02145(7) Uani 1 1 d .
H1 H -0.0450(12) 0.9117(16) 0.2662(10) 0.031(7) Uiso 1 1 d .
H3 H 0.0884(14) 0.9380(19) 0.2658(12) 0.049(9) Uiso 1 1 d .
P11 P 0.14603(3) 0.77425(4) 0.24474(2) 0.02111(13) Uani 1 1 d .
P12 P 0.10855(3) 0.92594(4) 0.15891(2) 0.02030(12) Uani 1 1 d .
P21 P -0.09666(3) 0.71239(4) 0.23260(3) 0.02123(13) Uani 1 1 d .
P22 P -0.16549(3) 0.86064(4) 0.15387(2) 0.02124(13) Uani 1 1 d .
P31 P -0.00439(3) 1.09538(4) 0.28897(2) 0.02166(13) Uani 1 1 d .
P32 P 0.04615(3) 0.95398(4) 0.37531(2) 0.02260(13) Uani 1 1 d .
C1 C 0.21336(11) 0.84066(15) 0.23940(9) 0.0209(5) Uani 1 1 d .
C2 C 0.17841(12) 0.73770(16) 0.31612(10) 0.0240(5) Uani 1 1 d .
C3 C -0.02845(12) 1.01285(16) 0.37343(9) 0.0228(5) Uani 1 1 d .
C4 C -0.05904(12) 1.15734(16) 0.22968(10) 0.0245(5) Uani 1 1 d .
C5 C 0.05102(12) 0.85260(17) 0.41460(10) 0.0277(5) Uani 1 1 d .
C6 C 0.10213(11) 1.04465(16) 0.14420(9) 0.0218(5) Uani 1 1 d .
C7 C 0.10057(11) 0.87923(16) 0.09251(10) 0.0225(5) Uani 1 1 d .
C8 C -0.22913(12) 0.88530(15) 0.18178(10) 0.0231(5) Uani 1 1 d .
C9 C -0.05110(11) 1.08008(16) 0.33366(9) 0.0222(5) Uani 1 1 d .
C10 C -0.15911(11) 0.68007(16) 0.16561(10) 0.0228(5) Uani 1 1 d .
C11 C -0.06325(13) 1.24854(17) 0.22763(10) 0.0291(6) Uani 1 1 d .
H11A H -0.0407 1.2819 0.2599 0.035 Uiso 1 1 calc R
C12 C -0.18961(11) 0.74809(16) 0.12867(9) 0.0230(5) Uani 1 1 d .
C13 C 0.19704(11) 0.90672(15) 0.19921(9) 0.0205(5) Uani 1 1 d .
C14 C -0.20920(13) 0.92878(17) 0.23200(11) 0.0296(6) Uani 1 1 d .
H14A H -0.1651 0.9502 0.2486 0.035 Uiso 1 1 calc R
C15 C -0.14300(11) 0.71465(15) 0.27819(10) 0.0231(5) Uani 1 1 d .
C16 C -0.18863(12) 0.92483(16) 0.09053(9) 0.0245(5) Uani 1 1 d .
C17 C -0.06501(12) 0.99302(17) 0.40571(10) 0.0275(5) Uani 1 1 d .
H17A H -0.0504 0.9476 0.4324 0.033 Uiso 1 1 calc R
C18 C 0.08670(13) 1.22534(17) 0.12559(10) 0.0311(6) Uani 1 1 d .
H18A H 0.0817 1.2870 0.1194 0.037 Uiso 1 1 calc R
C19 C 0.11285(12) 1.01938(16) 0.42537(10) 0.0261(5) Uani 1 1 d .
C20 C -0.13037(13) 1.15215(19) 0.13360(11) 0.0352(6) Uani 1 1 d .
H20A H -0.1539 1.1189 0.1015 0.042 Uiso 1 1 calc R
C21 C 0.04911(12) 0.77318(17) 0.38762(12) 0.0330(6) Uani 1 1 d .
H21A H 0.0430 0.7730 0.3498 0.040 Uiso 1 1 calc R
C22 C 0.24752(12) 0.95200(17) 0.18975(11) 0.0273(5) Uani 1 1 d .
H22A H 0.2366 0.9964 0.1623 0.033 Uiso 1 1 calc R
C23 C 0.21306(15) 0.62884(17) 0.21946(12) 0.0358(6) Uani 1 1 d .
H23A H 0.2501 0.6424 0.2520 0.043 Uiso 1 1 calc R
C24 C -0.10859(12) 1.12600(17) 0.32810(10) 0.0270(5) Uani 1 1 d .
H24A H -0.1238 1.1715 0.3014 0.032 Uiso 1 1 calc R
C25 C -0.04810(11) 0.61124(16) 0.25203(10) 0.0251(5) Uani 1 1 d .
C26 C -0.23488(12) 0.72748(18) 0.07632(10) 0.0297(6) Uani 1 1 d .
H26A H -0.2563 0.7734 0.0514 0.036 Uiso 1 1 calc R
C27 C 0.13069(11) 1.08661(17) 0.11108(10) 0.0252(5) Uani 1 1 d .
H27A H 0.1549 1.0533 0.0943 0.030 Uiso 1 1 calc R
C28 C -0.17430(12) 0.59252(17) 0.14900(11) 0.0297(6) Uani 1 1 d .
H28A H -0.1544 0.5460 0.1739 0.036 Uiso 1 1 calc R
C29 C 0.05732(13) 1.18436(17) 0.15723(11) 0.0304(6) Uani 1 1 d .
H29A H 0.0314 1.2176 0.1725 0.036 Uiso 1 1 calc R
C30 C -0.13947(13) 0.93424(18) 0.06855(10) 0.0320(6) Uani 1 1 d .
H30A H -0.0973 0.9077 0.0866 0.038 Uiso 1 1 calc R
C31 C 0.04580(12) 0.90217(17) 0.04558(10) 0.0281(5) Uani 1 1 d .
H31A H 0.0151 0.9445 0.0484 0.034 Uiso 1 1 calc R
C32 C -0.13307(13) 1.24307(19) 0.13189(11) 0.0347(6) Uani 1 1 d .
H32A H -0.1576 1.2723 0.0984 0.042 Uiso 1 1 calc R
C33 C 0.31308(12) 0.93279(17) 0.21995(11) 0.0312(6) Uani 1 1 d .
H33A H 0.3471 0.9634 0.2129 0.037 Uiso 1 1 calc R
C34 C 0.32932(12) 0.86926(17) 0.26035(11) 0.0325(6) Uani 1 1 d .
H34A H 0.3746 0.8568 0.2814 0.039 Uiso 1 1 calc R
C35 C -0.12222(13) 0.77421(17) 0.32153(11) 0.0304(6) Uani 1 1 d .
H35A H -0.0853 0.8114 0.3265 0.036 Uiso 1 1 calc R
C36 C 0.15461(13) 0.67697(16) 0.20612(10) 0.0264(5) Uani 1 1 d .
C37 C -0.12256(13) 1.03910(18) 0.39908(11) 0.0304(6) Uani 1 1 d .
H37A H -0.1474 1.0244 0.4209 0.036 Uiso 1 1 calc R
C38 C -0.29420(12) 0.85575(17) 0.15800(11) 0.0308(6) Uani 1 1 d .
H38A H -0.3085 0.8260 0.1237 0.037 Uiso 1 1 calc R
C39 C 0.05801(12) 1.17792(16) 0.32594(10) 0.0251(5) Uani 1 1 d .
C40 C -0.09335(12) 1.10944(17) 0.18202(10) 0.0287(5) Uani 1 1 d .
H40A H -0.0913 1.0470 0.1828 0.034 Uiso 1 1 calc R
C41 C 0.13252(14) 0.77664(19) 0.03651(12) 0.0386(7) Uani 1 1 d .
H41A H 0.1623 0.7329 0.0337 0.046 Uiso 1 1 calc R
C42 C 0.20853(13) 0.79747(17) 0.35846(10) 0.0294(6) Uani 1 1 d .
H42A H 0.2149 0.8568 0.3501 0.035 Uiso 1 1 calc R
C43 C 0.14318(13) 0.81561(18) 0.08687(11) 0.0314(6) Uani 1 1 d .
H43A H 0.1805 0.7983 0.1182 0.038 Uiso 1 1 calc R
C44 C -0.15180(15) 0.9817(2) 0.02100(11) 0.0392(7) Uani 1 1 d .
H44A H -0.1185 0.9861 0.0059 0.047 Uiso 1 1 calc R
C45 C -0.24893(13) 0.64048(19) 0.06026(11) 0.0342(6) Uani 1 1 d .
H45A H -0.2797 0.6272 0.0244 0.041 Uiso 1 1 calc R
C46 C 0.12367(12) 1.17690(17) 0.10265(10) 0.0298(6) Uani 1 1 d .
H46A H 0.1443 1.2055 0.0811 0.036 Uiso 1 1 calc R
C47 C -0.10012(13) 1.29170(18) 0.17898(11) 0.0328(6) Uani 1 1 d .
H47A H -0.1027 1.3542 0.1780 0.039 Uiso 1 1 calc R
C48 C 0.10051(16) 1.29845(19) 0.38946(12) 0.0419(7) Uani 1 1 d .
H48A H 0.0945 1.3410 0.4137 0.050 Uiso 1 1 calc R
C49 C 0.02539(13) 0.45662(18) 0.27388(14) 0.0399(7) Uani 1 1 d .
H49A H 0.0502 0.4034 0.2812 0.048 Uiso 1 1 calc R
C50 C -0.00695(15) 0.4815(2) 0.30672(15) 0.0474(8) Uani 1 1 d .
H50A H -0.0041 0.4462 0.3374 0.057 Uiso 1 1 calc R
C51 C -0.15518(15) 0.7796(2) 0.35754(12) 0.0409(7) Uani 1 1 d .
H51A H -0.1401 0.8196 0.3875 0.049 Uiso 1 1 calc R
C52 C 0.04955(14) 1.23938(17) 0.36179(11) 0.0322(6) Uani 1 1 d .
H52A H 0.0090 1.2414 0.3676 0.039 Uiso 1 1 calc R
C53 C -0.25385(14) 0.94095(19) 0.25789(12) 0.0363(6) Uani 1 1 d .
H53A H -0.2398 0.9700 0.2924 0.044 Uiso 1 1 calc R
C54 C -0.21857(13) 0.57336(19) 0.09600(12) 0.0342(6) Uani 1 1 d .
H54A H -0.2278 0.5139 0.0845 0.041 Uiso 1 1 calc R
C55 C 0.03560(14) 0.86435(19) -0.00471(11) 0.0364(6) Uani 1 1 d .
H55A H -0.0014 0.8818 -0.0363 0.044 Uiso 1 1 calc R
C56 C -0.14395(13) 1.10633(18) 0.36093(10) 0.0304(6) Uani 1 1 d .
H56A H -0.1827 1.1389 0.3572 0.036 Uiso 1 1 calc R
C57 C -0.31771(14) 0.91154(19) 0.23421(12) 0.0371(7) Uani 1 1 d .
H57A H -0.3478 0.9201 0.2522 0.045 Uiso 1 1 calc R
C58 C -0.19795(13) 0.66264(19) 0.27081(11) 0.0349(6) Uani 1 1 d .
H58A H -0.2131 0.6222 0.2410 0.042 Uiso 1 1 calc R
C59 C 0.28046(12) 0.82399(17) 0.27036(10) 0.0269(5) Uani 1 1 d .
H59A H 0.2922 0.7808 0.2986 0.032 Uiso 1 1 calc R
C60 C -0.04423(14) 0.55832(18) 0.29573(12) 0.0375(7) Uani 1 1 d .
H60A H -0.0674 0.5746 0.3186 0.045 Uiso 1 1 calc R
C61 C -0.33837(13) 0.86925(19) 0.18393(12) 0.0372(7) Uani 1 1 d .
H61A H -0.3829 0.8494 0.1671 0.045 Uiso 1 1 calc R
C62 C 0.16747(14) 0.65217(17) 0.32946(11) 0.0324(6) Uani 1 1 d .
H62A H 0.1452 0.6113 0.3011 0.039 Uiso 1 1 calc R
C63 C 0.06541(12) 1.09445(17) 0.16695(10) 0.0276(5) Uani 1 1 d .
H63A H 0.0456 1.0667 0.1894 0.033 Uiso 1 1 calc R
C64 C 0.05614(14) 0.69424(19) 0.41596(15) 0.0461(8) Uani 1 1 d .
H64A H 0.0543 0.6401 0.3973 0.055 Uiso 1 1 calc R
C65 C 0.06151(14) 0.85146(19) 0.47019(11) 0.0372(7) Uani 1 1 d .
H65A H 0.0642 0.9054 0.4892 0.045 Uiso 1 1 calc R
C66 C 0.11748(13) 1.17495(18) 0.31834(11) 0.0332(6) Uani 1 1 d .
H66A H 0.1237 1.1325 0.2941 0.040 Uiso 1 1 calc R
C67 C 0.22890(15) 1.0558(2) 0.46136(14) 0.0525(9) Uani 1 1 d .
H67A H 0.2722 1.0468 0.4615 0.063 Uiso 1 1 calc R
C68 C 0.22001(15) 0.6847(2) 0.42554(12) 0.0421(7) Uani 1 1 d .
H68A H 0.2351 0.6660 0.4628 0.051 Uiso 1 1 calc R
C69 C 0.22924(14) 0.7704(2) 0.41295(11) 0.0393(7) Uani 1 1 d .
H69A H 0.2499 0.8114 0.4417 0.047 Uiso 1 1 calc R
C70 C 0.18881(16) 0.6263(2) 0.38371(12) 0.0411(7) Uani 1 1 d .
H70A H 0.1819 0.5674 0.3923 0.049 Uiso 1 1 calc R
C71 C -0.24868(13) 0.96660(18) 0.06416(11) 0.0347(6) Uani 1 1 d .
H71A H -0.2825 0.9619 0.0787 0.042 Uiso 1 1 calc R
C72 C -0.21184(15) 1.02266(19) -0.00486(11) 0.0390(7) Uani 1 1 d .
H72A H -0.2198 1.0558 -0.0374 0.047 Uiso 1 1 calc R
C73 C 0.07888(15) 0.80119(19) -0.00945(11) 0.0378(7) Uani 1 1 d .
H73A H 0.0717 0.7750 -0.0441 0.045 Uiso 1 1 calc R
C74 C 0.15938(15) 1.29470(19) 0.38135(12) 0.0423(7) Uani 1 1 d .
H74A H 0.1942 1.3344 0.4003 0.051 Uiso 1 1 calc R
C75 C 0.17553(13) 1.0089(2) 0.42479(13) 0.0406(7) Uani 1 1 d .
H75A H 0.1824 0.9694 0.3993 0.049 Uiso 1 1 calc R
C76 C 0.10373(15) 1.0787(2) 0.46214(11) 0.0397(7) Uani 1 1 d .
H76A H 0.0608 1.0870 0.4629 0.048 Uiso 1 1 calc R
C77 C 0.15708(17) 1.1260(2) 0.49765(12) 0.0483(8) Uani 1 1 d .
H77A H 0.1505 1.1666 0.5227 0.058 Uiso 1 1 calc R
C78 C -0.26016(15) 1.0154(2) 0.01660(12) 0.0422(7) Uani 1 1 d .
H78A H -0.3017 1.0439 -0.0011 0.051 Uiso 1 1 calc R
C79 C 0.10153(17) 0.6551(2) 0.15904(13) 0.0465(8) Uani 1 1 d .
H79A H 0.0613 0.6873 0.1491 0.056 Uiso 1 1 calc R
C80 C 0.21754(19) 0.5609(2) 0.18537(15) 0.0498(9) Uani 1 1 d .
H80A H 0.2578 0.5288 0.1946 0.060 Uiso 1 1 calc R
C81 C -0.23114(14) 0.6693(2) 0.30686(12) 0.0441(8) Uani 1 1 d .
H81A H -0.2689 0.6335 0.3015 0.053 Uiso 1 1 calc R
C83 C 0.21919(16) 1.1146(2) 0.49697(12) 0.0496(9) Uani 1 1 d .
H83A H 0.2555 1.1476 0.5212 0.060 Uiso 1 1 calc R
C84 C 0.02248(15) 0.5078(2) 0.23022(14) 0.0471(8) Uani 1 1 d .
H84A H 0.0449 0.4900 0.2071 0.056 Uiso 1 1 calc R
C85 C 0.1649(2) 0.5401(2) 0.13906(16) 0.0612(11) Uani 1 1 d .
H85A H 0.1683 0.4938 0.1159 0.073 Uiso 1 1 calc R
C87 C 0.06578(15) 0.6938(2) 0.47129(15) 0.0512(9) Uani 1 1 d .
H87A H 0.0707 0.6397 0.4906 0.061 Uiso 1 1 calc R
C88 C -0.20964(14) 0.7273(2) 0.35011(12) 0.0417(7) Uani 1 1 d .
H88A H -0.2322 0.7313 0.3748 0.050 Uiso 1 1 calc R
C89 C -0.01315(14) 0.5857(2) 0.21986(12) 0.0429(7) Uani 1 1 d .
H89A H -0.0137 0.6222 0.1903 0.051 Uiso 1 1 calc R
C90 C 0.06811(16) 0.7725(2) 0.49808(13) 0.0488(8) Uani 1 1 d .
H90A H 0.0743 0.7726 0.5359 0.059 Uiso 1 1 calc R
C97 C 0.16814(14) 1.2334(2) 0.34573(13) 0.0457(8) Uani 1 1 d .
H97A H 0.2087 1.2312 0.3400 0.055 Uiso 1 1 calc R
C104 C 0.1066(2) 0.5862(2) 0.12593(15) 0.0644(11) Uani 1 1 d .
H10A H 0.0694 0.5709 0.0939 0.077 Uiso 1 1 calc R
H2 H -0.0116(14) 0.8216(19) 0.1775(12) 0.049(9) Uiso 1 1 d .

loop_
_atom_site_aniso_label
_atom_site_aniso_U_11
_atom_site_aniso_U_22
_atom_site_aniso_U_33
_atom_site_aniso_U_23
_atom_site_aniso_U_13
_atom_site_aniso_U_12
Cu1 0.01702(14) 0.02657(16) 0.02197(15) -0.00045(12) 0.00876(11) -0.00063(11)
Cu2 0.01673(14) 0.02382(15) 0.02126(14) -0.00136(11) 0.00727(11) -0.00126(11)
Cu3 0.02012(14) 0.02395(15) 0.02010(14) -0.00242(12) 0.00735(11) -0.00073(12)
P11 0.0203(3) 0.0220(3) 0.0219(3) 0.0010(2) 0.0089(2) 0.0001(2)
P12 0.0162(3) 0.0248(3) 0.0204(3) 0.0019(2) 0.0074(2) 0.0008(2)
P21 0.0169(3) 0.0212(3) 0.0239(3) 0.0009(2) 0.0057(2) 0.0001(2)
P22 0.0182(3) 0.0252(3) 0.0200(3) 0.0016(2) 0.0068(2) -0.0003(2)
P31 0.0210(3) 0.0225(3) 0.0215(3) -0.0016(2) 0.0080(2) -0.0010(2)
P32 0.0217(3) 0.0259(3) 0.0185(3) -0.0017(2) 0.0056(2) 0.0007(2)
C1 0.0178(11) 0.0197(11) 0.0242(12) -0.0014(9) 0.0067(9) 0.0004(9)
C2 0.0251(12) 0.0254(12) 0.0231(12) 0.0016(10) 0.0108(10) 0.0057(10)
C3 0.0235(12) 0.0245(12) 0.0188(11) -0.0049(9) 0.0063(9) -0.0013(10)
C4 0.0236(12) 0.0294(13) 0.0241(12) -0.0015(10) 0.0132(10) 0.0005(10)
C5 0.0221(12) 0.0294(14) 0.0288(13) 0.0036(11) 0.0063(10) 0.0012(10)
C6 0.0182(11) 0.0266(12) 0.0180(11) 0.0014(9) 0.0039(9) 0.0009(9)
C7 0.0182(11) 0.0258(12) 0.0230(12) 0.0009(10) 0.0072(9) -0.0032(9)
C8 0.0250(12) 0.0210(12) 0.0254(12) 0.0055(9) 0.0119(10) 0.0042(10)
C9 0.0231(12) 0.0246(12) 0.0191(11) -0.0057(9) 0.0081(9) -0.0028(10)
C10 0.0163(11) 0.0276(13) 0.0256(12) -0.0032(10) 0.0090(9) -0.0009(9)
C11 0.0305(14) 0.0312(14) 0.0253(13) -0.0023(11) 0.0100(11) 0.0034(11)
C12 0.0178(11) 0.0308(13) 0.0216(12) -0.0014(10) 0.0087(9) -0.0026(10)
C13 0.0163(11) 0.0229(12) 0.0237(12) -0.0014(9) 0.0092(9) 0.0011(9)
C14 0.0257(13) 0.0282(13) 0.0329(14) 0.0000(11) 0.0089(11) 0.0050(11)
C15 0.0199(11) 0.0237(12) 0.0251(12) 0.0038(10) 0.0077(10) 0.0023(9)
C16 0.0254(12) 0.0259(12) 0.0194(11) 0.0014(10) 0.0052(10) -0.0037(10)
C17 0.0300(13) 0.0296(14) 0.0225(12) -0.0009(10) 0.0095(10) -0.0018(11)
C18 0.0319(14) 0.0244(13) 0.0288(14) -0.0012(11) 0.0019(11) -0.0018(11)
C19 0.0276(13) 0.0265(13) 0.0198(12) 0.0045(10) 0.0037(10) -0.0032(10)
C20 0.0330(15) 0.0430(17) 0.0250(13) -0.0021(12) 0.0056(11) -0.0002(12)
C21 0.0251(13) 0.0310(15) 0.0412(16) -0.0039(12) 0.0106(12) -0.0007(11)
C22 0.0205(12) 0.0283(13) 0.0334(14) 0.0068(11) 0.0102(10) 0.0008(10)
C23 0.0463(17) 0.0287(14) 0.0399(16) -0.0032(12) 0.0247(14) 0.0010(12)
C24 0.0282(13) 0.0270(13) 0.0248(13) -0.0012(10) 0.0088(10) 0.0020(10)
C25 0.0172(11) 0.0231(12) 0.0299(13) 0.0005(10) 0.0029(10) 0.0001(9)
C26 0.0265(13) 0.0393(15) 0.0213(12) -0.0012(11) 0.0067(10) -0.0047(11)
C27 0.0187(11) 0.0320(14) 0.0231(12) 0.0022(10) 0.0057(10) 0.0002(10)
C28 0.0248(13) 0.0265(13) 0.0369(15) -0.0029(11) 0.0105(11) 0.0000(10)
C29 0.0288(13) 0.0281(14) 0.0321(14) -0.0005(11) 0.0090(11) 0.0022(11)
C30 0.0257(13) 0.0420(16) 0.0272(13) 0.0015(12) 0.0087(11) -0.0043(11)
C31 0.0192(12) 0.0336(14) 0.0281(13) -0.0031(11) 0.0050(10) -0.0006(10)
C32 0.0303(14) 0.0438(17) 0.0274(14) 0.0108(12) 0.0078(11) 0.0091(12)
C33 0.0184(12) 0.0283(14) 0.0480(16) 0.0075(12) 0.0138(11) -0.0006(10)
C34 0.0179(12) 0.0316(14) 0.0431(16) 0.0082(12) 0.0059(11) 0.0031(10)
C35 0.0301(14) 0.0303(14) 0.0324(14) -0.0057(11) 0.0136(11) -0.0044(11)
C36 0.0356(14) 0.0228(12) 0.0275(13) -0.0020(10) 0.0194(11) -0.0050(11)
C37 0.0290(14) 0.0373(15) 0.0286(13) -0.0028(11) 0.0150(11) -0.0030(11)
C38 0.0242(13) 0.0345(15) 0.0342(14) -0.0024(11) 0.0114(11) -0.0019(11)
C39 0.0254(12) 0.0220(12) 0.0234(12) 0.0016(10) 0.0041(10) -0.0026(10)
C40 0.0282(13) 0.0291(14) 0.0284(13) -0.0011(11) 0.0100(11) -0.0023(11)
C41 0.0391(16) 0.0425(17) 0.0383(16) -0.0083(13) 0.0194(13) 0.0021(13)
C42 0.0326(14) 0.0290(14) 0.0275(13) -0.0013(11) 0.0122(11) 0.0009(11)
C43 0.0279(13) 0.0400(15) 0.0255(13) 0.0009(11) 0.0092(11) 0.0045(12)
C44 0.0385(16) 0.0531(19) 0.0278(14) 0.0011(13) 0.0144(13) -0.0120(14)
C45 0.0302(14) 0.0463(17) 0.0270(13) -0.0122(12) 0.0117(11) -0.0119(12)
C46 0.0240(13) 0.0316(14) 0.0294(13) 0.0049(11) 0.0051(11) -0.0056(11)
C47 0.0360(15) 0.0295(14) 0.0345(15) 0.0056(11) 0.0152(12) 0.0086(12)
C48 0.059(2) 0.0281(15) 0.0326(15) -0.0078(12) 0.0104(14) -0.0092(14)
C49 0.0187(13) 0.0244(14) 0.073(2) 0.0044(14) 0.0127(14) 0.0015(11)
C50 0.0423(18) 0.0356(17) 0.071(2) 0.0261(16) 0.0294(17) 0.0109(14)
C51 0.0479(18) 0.0437(18) 0.0367(16) -0.0080(13) 0.0224(14) -0.0074(14)
C52 0.0347(15) 0.0302(14) 0.0316(14) -0.0029(11) 0.0122(12) -0.0032(11)
C53 0.0376(16) 0.0403(16) 0.0328(15) -0.0019(12) 0.0153(13) 0.0093(13)
C54 0.0258(13) 0.0343(15) 0.0433(16) -0.0150(13) 0.0137(12) -0.0074(11)
C55 0.0353(15) 0.0409(16) 0.0243(13) -0.0012(12) 0.0011(11) -0.0041(12)
C56 0.0258(13) 0.0370(15) 0.0302(14) -0.0031(11) 0.0127(11) 0.0035(11)
C57 0.0373(16) 0.0376(16) 0.0486(17) 0.0057(13) 0.0300(14) 0.0073(13)
C58 0.0293(14) 0.0416(16) 0.0338(15) -0.0044(12) 0.0117(12) -0.0118(12)
C59 0.0230(12) 0.0275(13) 0.0294(13) 0.0043(10) 0.0090(10) 0.0034(10)
C60 0.0353(15) 0.0341(15) 0.0477(17) 0.0107(13) 0.0209(14) 0.0073(12)
C61 0.0247(14) 0.0394(16) 0.0519(18) 0.0004(14) 0.0196(13) -0.0025(12)
C62 0.0432(16) 0.0286(14) 0.0296(14) 0.0024(11) 0.0186(12) 0.0070(12)
C63 0.0244(13) 0.0335(14) 0.0264(13) 0.0000(11) 0.0113(10) 0.0006(11)
C64 0.0344(16) 0.0260(15) 0.073(2) -0.0004(15) 0.0148(16) -0.0001(12)
C65 0.0409(16) 0.0353(16) 0.0291(14) 0.0031(12) 0.0058(12) -0.0042(12)
C66 0.0295(14) 0.0337(15) 0.0361(15) -0.0073(12) 0.0120(12) -0.0038(11)
C67 0.0274(16) 0.058(2) 0.060(2) 0.0001(18) 0.0017(15) -0.0097(15)
C68 0.0518(19) 0.0500(19) 0.0280(15) 0.0098(13) 0.0189(14) 0.0204(15)
C69 0.0384(16) 0.0514(19) 0.0264(14) -0.0033(13) 0.0103(12) 0.0119(14)
C70 0.058(2) 0.0338(16) 0.0392(16) 0.0120(13) 0.0275(15) 0.0173(14)
C71 0.0294(14) 0.0402(16) 0.0332(15) 0.0081(12) 0.0103(12) 0.0016(12)
C72 0.0522(19) 0.0367(16) 0.0222(13) 0.0052(12) 0.0072(13) -0.0114(14)
C73 0.0456(17) 0.0407(17) 0.0262(14) -0.0088(12) 0.0124(13) -0.0076(13)
C74 0.0370(16) 0.0373(16) 0.0397(17) 0.0006(13) -0.0005(13) -0.0158(13)
C75 0.0270(14) 0.0393(17) 0.0471(18) -0.0053(14) 0.0043(13) -0.0005(12)
C76 0.0424(17) 0.0491(18) 0.0272(14) -0.0103(13) 0.0127(13) -0.0106(14)
C77 0.065(2) 0.0493(19) 0.0256(15) -0.0085(13) 0.0110(15) -0.0154(16)
C78 0.0433(17) 0.0419(17) 0.0341(16) 0.0078(13) 0.0063(13) 0.0094(14)
C79 0.0487(19) 0.0475(19) 0.0427(18) -0.0128(15) 0.0165(15) -0.0118(15)
C80 0.074(2) 0.0306(16) 0.065(2) -0.0018(15) 0.050(2) 0.0046(16)
C81 0.0304(15) 0.064(2) 0.0415(17) -0.0003(15) 0.0174(13) -0.0137(14)
C83 0.0470(19) 0.0486(19) 0.0339(16) 0.0032(14) -0.0069(14) -0.0193(15)
C84 0.0381(17) 0.0484(19) 0.058(2) 0.0032(16) 0.0216(15) 0.0181(15)
C85 0.103(3) 0.0378(19) 0.065(2) -0.0189(17) 0.057(2) -0.014(2)
C87 0.0425(18) 0.0362(18) 0.063(2) 0.0214(16) 0.0067(16) -0.0038(14)
C88 0.0362(16) 0.058(2) 0.0402(17) 0.0014(15) 0.0252(14) 0.0021(14)
C89 0.0357(16) 0.0502(19) 0.0465(18) 0.0146(15) 0.0196(14) 0.0179(14)
C90 0.0492(19) 0.051(2) 0.0383(17) 0.0131(15) 0.0078(15) -0.0074(16)
C97 0.0283(15) 0.0514(19) 0.055(2) -0.0057(16) 0.0124(14) -0.0106(14)
C104 0.084(3) 0.060(2) 0.046(2) -0.0289(18) 0.021(2) -0.024(2)

loop_
_atom_type_symbol
_atom_type_description
_atom_type_scat_dispersion_real
_atom_type_scat_dispersion_imag
_atom_type_scat_source
C C 0.0033 0.0016 'International Tables Vol C Tables 4.2.6.8 and 6.1.1.4'
H H 0.0000 0.0000 'International Tables Vol C Tables 4.2.6.8 and 6.1.1.4'
P P 0.1023 0.0942 'International Tables Vol C Tables 4.2.6.8 and 6.1.1.4'
Cu Cu 0.3201 1.2651 'International Tables Vol C Tables 4.2.6.8 and 6.1.1.4'

loop_
_geom_angle_atom_site_label_1
_geom_angle_atom_site_label_2
_geom_angle_atom_site_label_3
_geom_angle
P11 Cu1 P12 86.15(4)
P11 Cu1 Cu3 117.04(4)
P12 Cu1 Cu3 124.43(4)
P11 Cu1 Cu2 127.79(4)
P12 Cu1 Cu2 141.17(2)
Cu3 Cu1 Cu2 61.530(19)
P21 Cu2 P22 83.15(3)
P21 Cu2 Cu1 123.66(2)
P22 Cu2 Cu1 135.94(4)
P21 Cu2 Cu3 128.95(4)
P22 Cu2 Cu3 133.55(3)
Cu1 Cu2 Cu3 59.06(3)
P32 Cu3 P31 82.10(2)
P32 Cu3 Cu1 141.29(3)
P31 Cu3 Cu1 133.99(2)
P32 Cu3 Cu2 121.89(3)
P31 Cu3 Cu2 118.71(4)
Cu1 Cu3 Cu2 59.41(4)
C2 P11 C1 103.62(11)
C2 P11 C36 103.99(12)
C1 P11 C36 98.67(11)
C2 P11 Cu1 121.24(8)
C1 P11 Cu1 102.84(9)
C36 P11 Cu1 122.37(9)
C7 P12 C6 102.00(11)
C7 P12 C13 101.01(11)
C6 P12 C13 104.89(11)
C7 P12 Cu1 122.64(8)
C6 P12 Cu1 120.08(8)
C13 P12 Cu1 103.38(9)
C25 P21 C15 103.66(11)
C25 P21 C10 100.64(11)
C15 P21 C10 103.84(12)
C25 P21 Cu2 125.38(9)
C15 P21 Cu2 116.58(8)
C10 P21 Cu2 103.60(9)
C16 P22 C8 105.27(12)
C16 P22 C12 103.00(11)
C8 P22 C12 100.24(11)
C16 P22 Cu2 123.48(8)
C8 P22 Cu2 117.72(9)
C12 P22 Cu2 103.46(8)
C4 P31 C9 105.72(12)
C4 P31 C39 102.37(12)
C9 P31 C39 103.07(12)
C4 P31 Cu3 123.16(8)
C9 P31 Cu3 99.99(8)
C39 P31 Cu3 119.91(9)
C5 P32 C3 106.72(12)
C5 P32 C19 100.84(12)
C3 P32 C19 102.02(12)
C5 P32 Cu3 122.28(9)
C3 P32 Cu3 99.76(8)
C19 P32 Cu3 122.57(8)
C13 C1 C59 118.7(2)
C13 C1 P11 117.99(17)
C59 C1 P11 123.12(18)
C62 C2 C42 118.8(2)
C62 C2 P11 120.47(19)
C42 C2 P11 120.38(19)
C17 C3 C9 119.0(2)
C17 C3 P32 125.30(19)
C9 C3 P32 115.58(17)
C11 C4 C40 118.7(2)
C11 C4 P31 124.06(19)
C40 C4 P31 116.95(19)
C65 C5 C21 119.0(2)
C65 C5 P32 123.6(2)
C21 C5 P32 117.2(2)
C63 C6 C27 118.8(2)
C63 C6 P12 117.05(18)
C27 C6 P12 124.16(19)
C43 C7 C31 117.6(2)
C43 C7 P12 123.01(19)
C31 C7 P12 119.16(19)
C38 C8 C14 118.8(2)
C38 C8 P22 123.4(2)
C14 C8 P22 117.58(19)
C24 C9 C3 119.4(2)
C24 C9 P31 124.21(19)
C3 C9 P31 116.24(18)
C28 C10 C12 119.3(2)
C28 C10 P21 123.67(19)
C12 C10 P21 116.90(18)
C4 C11 C47 120.9(2)
C26 C12 C10 119.5(2)
C26 C12 P22 124.4(2)
C10 C12 P22 116.08(18)
C22 C13 C1 119.5(2)
C22 C13 P12 122.93(18)
C1 C13 P12 117.47(17)
C8 C14 C53 120.0(3)
C58 C15 C35 119.0(2)
C58 C15 P21 123.8(2)
C35 C15 P21 117.23(18)
C71 C16 C30 118.1(2)
C71 C16 P22 125.9(2)
C30 C16 P22 115.93(19)
C37 C17 C3 120.6(2)
C29 C18 C46 120.1(2)
C75 C19 C76 118.9(2)
C75 C19 P32 116.6(2)
C76 C19 P32 124.5(2)
C32 C20 C40 120.1(3)
C64 C21 C5 120.0(3)
C33 C22 C13 120.5(2)
C36 C23 C80 120.3(3)
C56 C24 C9 120.9(2)
C60 C25 C89 117.9(2)
C60 C25 P21 124.9(2)
C89 C25 P21 117.2(2)
C45 C26 C12 120.5(3)
C46 C27 C6 120.1(2)
C54 C28 C10 120.2(2)
C18 C29 C63 120.1(2)
C44 C30 C16 120.5(3)
C55 C31 C7 121.1(2)
C20 C32 C47 120.1(2)
C22 C33 C34 120.1(2)
C59 C34 C33 120.3(2)
C51 C35 C15 120.3(2)
C79 C36 C23 118.5(3)
C79 C36 P11 117.6(2)
C23 C36 P11 123.7(2)
C56 C37 C17 120.4(2)
C61 C38 C8 120.6(3)
C66 C39 C52 119.4(2)
C66 C39 P31 116.6(2)
C52 C39 P31 124.0(2)
C20 C40 C4 120.6(3)
C73 C41 C43 120.2(3)
C69 C42 C2 120.1(3)
C7 C43 C41 121.4(2)
C72 C44 C30 120.7(3)
C54 C45 C26 120.3(2)
C18 C46 C27 120.2(2)
C32 C47 C11 119.6(3)
C74 C48 C52 119.7(3)
C50 C49 C84 120.2(3)
C49 C50 C60 120.3(3)
C88 C51 C35 120.4(3)
C39 C52 C48 120.2(3)
C57 C53 C14 120.8(3)
C45 C54 C28 120.1(3)
C31 C55 C73 120.3(3)
C37 C56 C24 119.7(2)
C53 C57 C61 119.8(3)
C15 C58 C81 120.3(3)
C34 C59 C1 120.8(2)
C25 C60 C50 120.8(3)
C57 C61 C38 120.0(3)
C70 C62 C2 120.2(3)
C6 C63 C29 120.7(2)
C87 C64 C21 120.5(3)
C90 C65 C5 120.6(3)
C39 C66 C97 120.6(3)
C83 C67 C75 120.2(3)
C70 C68 C69 119.4(3)
C68 C69 C42 120.4(3)
C68 C70 C62 121.0(3)
C16 C71 C78 120.8(3)
C78 C72 C44 119.6(3)
C41 C73 C55 119.4(3)
C48 C74 C97 120.3(3)
C19 C75 C67 120.3(3)
C77 C76 C19 120.1(3)
C83 C77 C76 120.5(3)
C72 C78 C71 120.3(3)
C36 C79 C104 120.3(3)
C85 C80 C23 120.5(3)
C88 C81 C58 120.4(3)
C67 C83 C77 119.9(3)
C49 C84 C89 119.8(3)
C80 C85 C104 119.6(3)
C90 C87 C64 119.5(3)
C81 C88 C51 119.7(3)
C84 C89 C25 120.9(3)
C87 C90 C65 120.3(3)
C74 C97 C66 119.8(3)
C85 C104 C79 120.6(3)

loop_
_geom_bond_atom_site_label_1
_geom_bond_atom_site_label_2
_geom_bond_distance
Cu1 P11 2.2765(12)
Cu1 P12 2.2773(11)
Cu1 Cu3 2.5550(11)
Cu1 Cu2 2.5643(15)
Cu2 P21 2.2925(13)
Cu2 P22 2.2933(13)
Cu2 Cu3 2.6186(10)
Cu3 P32 2.2921(16)
Cu3 P31 2.2980(14)
P11 C2 1.823(3)
P11 C1 1.827(2)
P11 C36 1.841(3)
P12 C7 1.829(3)
P12 C6 1.838(3)
P12 C13 1.839(2)
P21 C25 1.825(3)
P21 C15 1.832(3)
P21 C10 1.840(3)
P22 C16 1.828(3)
P22 C8 1.832(3)
P22 C12 1.837(3)
P31 C4 1.825(3)
P31 C9 1.832(2)
P31 C39 1.835(3)
P32 C5 1.834(3)
P32 C3 1.838(3)
P32 C19 1.841(3)
C1 C13 1.402(3)
C1 C59 1.402(3)
C2 C62 1.389(4)
C2 C42 1.394(3)
C3 C17 1.396(3)
C3 C9 1.410(3)
C4 C11 1.388(4)
C4 C40 1.397(3)
C5 C65 1.390(4)
C5 C21 1.391(4)
C6 C63 1.388(3)
C6 C27 1.398(3)
C7 C43 1.385(3)
C7 C31 1.399(3)
C8 C38 1.390(3)
C8 C14 1.390(3)
C9 C24 1.391(3)
C10 C28 1.400(3)
C10 C12 1.402(3)
C11 C47 1.391(4)
C12 C26 1.393(3)
C13 C22 1.395(3)
C14 C53 1.391(4)
C15 C58 1.385(3)
C15 C35 1.390(3)
C16 C71 1.382(4)
C16 C30 1.400(3)
C17 C37 1.387(4)
C18 C29 1.373(4)
C18 C46 1.384(4)
C19 C75 1.379(4)
C19 C76 1.389(4)
C20 C32 1.382(4)
C20 C40 1.384(4)
C21 C64 1.389(4)
C22 C33 1.378(3)
C23 C36 1.393(4)
C23 C80 1.394(4)
C24 C56 1.386(4)
C25 C60 1.377(4)
C25 C89 1.387(4)
C26 C45 1.386(4)
C27 C46 1.389(4)
C28 C54 1.393(4)
C29 C63 1.388(4)
C30 C44 1.378(4)
C31 C55 1.379(4)
C32 C47 1.386(4)
C33 C34 1.378(4)
C34 C59 1.372(3)
C35 C51 1.387(4)
C36 C79 1.378(4)
C37 C56 1.383(4)
C38 C61 1.386(4)
C39 C66 1.382(4)
C39 C52 1.386(4)
C41 C73 1.378(4)
C41 C43 1.386(4)
C42 C69 1.391(4)
C44 C72 1.374(4)
C45 C54 1.375(4)
C48 C74 1.376(4)
C48 C52 1.399(4)
C49 C50 1.355(4)
C49 C84 1.367(4)
C50 C60 1.388(4)
C51 C88 1.378(4)
C53 C57 1.367(4)
C55 C73 1.382(4)
C57 C61 1.383(4)
C58 C81 1.393(4)
C62 C70 1.379(4)
C64 C87 1.387(5)
C65 C90 1.384(4)
C66 C97 1.387(4)
C67 C83 1.366(5)
C67 C75 1.393(4)
C68 C70 1.376(4)
C68 C69 1.377(4)
C71 C78 1.392(4)
C72 C78 1.371(4)
C74 C97 1.383(4)
C76 C77 1.385(4)
C77 C83 1.369(5)
C79 C104 1.391(4)
C80 C85 1.358(5)
C81 C88 1.373(4)
C84 C89 1.384(4)
C85 C104 1.375(5)
C87 C90 1.378(5)

loop_
_platon_squeeze_void_nr
_platon_squeeze_void_average_x
_platon_squeeze_void_average_y
_platon_squeeze_void_average_z
_platon_squeeze_void_volume
_platon_squeeze_void_count_electrons
_platon_squeeze_void_content
1 0.500 0.000 0.000 202 50 ' '
2 0.500 0.000 0.500 330 78 ' '
3 0.000 0.500 1.000 330 78 ' '
4 0.000 0.500 0.500 202 50 ' '
